data_4515976
loop_
_publ_author_name
'Yang, Ren-Yin'
'Sun, Jing'
'Yan, Chao-Guo'

_publ_section_title
;
 HOAc-Mediated Domino Diels-Alder Reaction for Synthesis of
 Spiro[cyclohexane-1,3'-indolines] in Ionic Liquid [Bmim]Br.
;
_journal_issue 5
_journal_name_full 'ACS omega'
_journal_page_first 5406
_journal_page_last 5416
_journal_paper_doi 10.1021/acsomega.8b00464
_journal_volume 3
_journal_year 2018
_chemical_formula_moiety 'C32 H23 N O4'
_chemical_formula_sum 'C32 H23 N O4'
_chemical_formula_weight 485.51
_space_group_crystal_system triclinic
_space_group_IT_number 2
_space_group_name_Hall '-P 1'
_space_group_name_H-M_alt 'P -1'
_atom_sites_solution_hydrogens geom
_audit_creation_method SHELXL-2014/7
_cell_angle_alpha 96.819(4)
_cell_angle_beta 108.525(3)
_cell_angle_gamma 113.464(3)
_cell_formula_units_Z 2
_cell_length_a 10.1699(12)
_cell_length_b 11.6903(14)
_cell_length_c 12.6092(14)
_cell_measurement_reflns_used 5079
_cell_measurement_temperature 296(2)
_cell_measurement_theta_max 25.49
_cell_measurement_theta_min 2.29
_cell_volume 1251.0(3)
_computing_cell_refinement 'Bruker SAINT'
_computing_data_collection 'Bruker APEX2'
_computing_data_reduction 'Bruker SAINT'
_computing_molecular_graphics 'Bruker SHELXTL'
_computing_publication_material 'Bruker SHELXTL'
_computing_structure_refinement 'SHELXL-2014/7 (Sheldrick, 2014)'
_computing_structure_solution 'SHELXS-97 (Sheldrick 2008)'
_diffrn_ambient_temperature 296(2)
_diffrn_measured_fraction_theta_full 0.992
_diffrn_measured_fraction_theta_max 0.993
_diffrn_measurement_device_type 'CCD area detector'
_diffrn_measurement_method 'phi and omega scans'
_diffrn_radiation_source 'fine-focus sealed tube'
_diffrn_radiation_type MoK\a
_diffrn_radiation_wavelength 0.71073
_diffrn_reflns_av_R_equivalents 0.0428
_diffrn_reflns_av_unetI/netI 0.0517
_diffrn_reflns_Laue_measured_fraction_full 0.992
_diffrn_reflns_Laue_measured_fraction_max 0.993
_diffrn_reflns_limit_h_max 12
_diffrn_reflns_limit_h_min -12
_diffrn_reflns_limit_k_max 14
_diffrn_reflns_limit_k_min -14
_diffrn_reflns_limit_l_max 15
_diffrn_reflns_limit_l_min -15
_diffrn_reflns_number 17247
_diffrn_reflns_point_group_measured_fraction_full 0.992
_diffrn_reflns_point_group_measured_fraction_max 0.993
_diffrn_reflns_theta_full 25.242
_diffrn_reflns_theta_max 25.999
_diffrn_reflns_theta_min 2.256
_exptl_absorpt_coefficient_mu 0.085
_exptl_absorpt_correction_T_max 0.983
_exptl_absorpt_correction_T_min 0.976
_exptl_absorpt_correction_type multi-scan
_exptl_absorpt_process_details sadabs
_exptl_crystal_colour yellow
_exptl_crystal_density_diffrn 1.289
_exptl_crystal_description block
_exptl_crystal_F_000 508
_exptl_crystal_size_max 0.280
_exptl_crystal_size_mid 0.260
_exptl_crystal_size_min 0.200
_refine_diff_density_max 0.149
_refine_diff_density_min -0.197
_refine_diff_density_rms 0.038
_refine_ls_extinction_method none
_refine_ls_goodness_of_fit_ref 1.024
_refine_ls_hydrogen_treatment constr
_refine_ls_matrix_type full
_refine_ls_number_parameters 334
_refine_ls_number_reflns 4888
_refine_ls_number_restraints 0
_refine_ls_restrained_S_all 1.024
_refine_ls_R_factor_all 0.1023
_refine_ls_R_factor_gt 0.0518
_refine_ls_shift/su_max 0.000
_refine_ls_shift/su_mean 0.000
_refine_ls_structure_factor_coef Fsqd
_refine_ls_weighting_details 'w=1/[\s^2^(Fo^2^)+(0.0526P)^2^+0.2771P] where P=(Fo^2^+2Fc^2^)/3'
_refine_ls_weighting_scheme calc
_refine_ls_wR_factor_gt 0.1099
_refine_ls_wR_factor_ref 0.1287
_reflns_Friedel_coverage 0.000
_reflns_number_gt 3011
_reflns_number_total 4888
_reflns_threshold_expression 'I > 2\s(I)'
_cod_data_source_file ao8b00464_si_002.cif
_cod_data_source_block 3d
_cod_database_code 4515976
_shelx_shelxl_version_number 2014/7
_shelx_space_group_comment
; 
The symmetry employed for this shelxl refinement is uniquely defined 
by the following loop, which should always be used as a source of 
symmetry information in preference to the above space-group names. 
They are only intended as comments. 
;
_shelx_estimated_absorpt_t_min 0.977
_shelx_estimated_absorpt_t_max 0.983

loop_
_space_group_symop_operation_xyz
'x, y, z'
'-x, -y, -z'

loop_
_atom_site_label
_atom_site_type_symbol
_atom_site_fract_x
_atom_site_fract_y
_atom_site_fract_z
_atom_site_U_iso_or_equiv
_atom_site_adp_type
_atom_site_occupancy
_atom_site_site_symmetry_order
_atom_site_calc_flag
_atom_site_refinement_flags_posn
_atom_site_refinement_flags_adp
C1 C 0.6463(2) 0.89226(19) 1.13456(17) 0.0419(5) Uani 1 1 d . .
C2 C 0.7013(2) 0.91169(19) 1.26183(16) 0.0425(5) Uani 1 1 d . .
C3 C 0.7694(2) 1.0253(2) 1.3507(2) 0.0591(6) Uani 1 1 d . .
H3 H 0.7823 1.1037 1.3346 0.071 Uiso 1 1 calc R U
C4 C 0.8171(3) 1.0181(3) 1.4634(2) 0.0744(8) Uani 1 1 d . .
H4 H 0.8641 1.0933 1.5245 0.089 Uiso 1 1 calc R U
C5 C 0.7969(3) 0.9014(3) 1.4882(2) 0.0762(8) Uani 1 1 d . .
H5 H 0.8305 0.8999 1.5655 0.091 Uiso 1 1 calc R U
C6 C 0.7281(3) 0.7877(3) 1.40050(19) 0.0609(6) Uani 1 1 d . .
H6 H 0.7139 0.7092 1.4169 0.073 Uiso 1 1 calc R U
C7 C 0.6809(2) 0.7952(2) 1.28687(16) 0.0420(5) Uani 1 1 d . .
C8 C 0.6091(2) 0.69102(19) 1.17793(16) 0.0412(5) Uani 1 1 d . .
C9 C 0.5814(2) 0.74875(17) 1.07497(15) 0.0369(4) Uani 1 1 d . .
C10 C 0.4040(2) 0.68242(17) 0.99438(15) 0.0383(5) Uani 1 1 d . .
H10 H 0.3729 0.5902 0.9648 0.046 Uiso 1 1 calc R U
C11 C 0.3018(2) 0.68846(18) 1.05754(15) 0.0381(5) Uani 1 1 d . .
C12 C 0.2740(3) 0.7944(2) 1.07605(18) 0.0513(5) Uani 1 1 d . .
H12 H 0.3225 0.8659 1.0518 0.062 Uiso 1 1 calc R U
C13 C 0.1755(3) 0.7955(2) 1.12990(18) 0.0562(6) Uani 1 1 d . .
H13 H 0.1580 0.8672 1.1425 0.067 Uiso 1 1 calc R U
C14 C 0.1038(2) 0.6888(2) 1.16451(16) 0.0496(6) Uani 1 1 d . .
C15 C 0.1295(3) 0.5832(2) 1.14944(18) 0.0556(6) Uani 1 1 d . .
H15 H 0.0815 0.5125 1.1749 0.067 Uiso 1 1 calc R U
C16 C 0.2279(2) 0.5838(2) 1.09573(18) 0.0487(5) Uani 1 1 d . .
H16 H 0.2457 0.5120 1.0846 0.058 Uiso 1 1 calc R U
C17 C 0.6710(2) 0.72570(19) 1.00361(16) 0.0433(5) Uani 1 1 d . .
H17A H 0.7799 0.7906 1.0433 0.052 Uiso 1 1 calc R U
H17B H 0.6670 0.6414 1.0035 0.052 Uiso 1 1 calc R U
C18 C 0.6136(2) 0.73004(17) 0.87949(16) 0.0379(5) Uani 1 1 d . .
C19 C 0.7112(2) 0.71742(19) 0.81644(17) 0.0428(5) Uani 1 1 d . .
C20 C 0.8695(3) 0.7999(2) 0.8573(2) 0.0657(7) Uani 1 1 d . .
H20 H 0.9182 0.8664 0.9263 0.079 Uiso 1 1 calc R U
C21 C 0.9571(3) 0.7848(3) 0.7964(3) 0.0803(8) Uani 1 1 d . .
H21 H 1.0634 0.8417 0.8244 0.096 Uiso 1 1 calc R U
C22 C 0.8877(4) 0.6873(3) 0.6964(3) 0.0800(8) Uani 1 1 d . .
H22 H 0.9464 0.6779 0.6557 0.096 Uiso 1 1 calc R U
C23 C 0.7325(3) 0.6033(3) 0.6555(2) 0.0681(7) Uani 1 1 d . .
H23 H 0.6853 0.5362 0.5872 0.082 Uiso 1 1 calc R U
C24 C 0.6455(3) 0.6174(2) 0.71506(18) 0.0514(5) Uani 1 1 d . .
H24 H 0.5398 0.5585 0.6868 0.062 Uiso 1 1 calc R U
C25 C 0.3757(2) 0.73410(19) 0.88877(16) 0.0433(5) Uani 1 1 d . .
H25A H 0.2676 0.6812 0.8343 0.052 Uiso 1 1 calc R U
H25B H 0.3914 0.8220 0.9135 0.052 Uiso 1 1 calc R U
C26 C 0.4801(2) 0.73489(17) 0.82716(16) 0.0381(5) Uani 1 1 d . .
C27 C 0.4270(2) 0.74480(19) 0.70607(16) 0.0416(5) Uani 1 1 d . .
C28 C 0.5214(3) 0.8436(2) 0.6738(2) 0.0571(6) Uani 1 1 d . .
H28 H 0.6187 0.9061 0.7293 0.068 Uiso 1 1 calc R U
C29 C 0.4743(4) 0.8516(3) 0.5607(3) 0.0774(8) Uani 1 1 d . .
H29 H 0.5399 0.9185 0.5403 0.093 Uiso 1 1 calc R U
C30 C 0.3313(4) 0.7609(4) 0.4790(2) 0.0862(9) Uani 1 1 d . .
H30 H 0.2998 0.7656 0.4026 0.103 Uiso 1 1 calc R U
C31 C 0.2346(3) 0.6636(3) 0.5093(2) 0.0798(8) Uani 1 1 d . .
H31 H 0.1367 0.6025 0.4536 0.096 Uiso 1 1 calc R U
C32 C 0.2812(3) 0.6554(2) 0.62190(18) 0.0579(6) Uani 1 1 d . .
H32 H 0.2140 0.5891 0.6418 0.069 Uiso 1 1 calc R U
N1 N -0.0015(2) 0.6900(3) 1.22176(17) 0.0703(6) Uani 1 1 d . .
O1 O 0.65607(17) 0.97691(13) 1.08588(13) 0.0602(4) Uani 1 1 d . .
O2 O 0.57749(17) 0.57819(13) 1.16909(12) 0.0590(4) Uani 1 1 d . .
O3 O -0.0119(2) 0.7899(2) 1.24360(16) 0.0917(6) Uani 1 1 d . .
O4 O -0.0720(2) 0.5910(2) 1.24558(19) 0.1057(7) Uani 1 1 d . .

loop_
_atom_site_aniso_label
_atom_site_aniso_U_11
_atom_site_aniso_U_22
_atom_site_aniso_U_33
_atom_site_aniso_U_23
_atom_site_aniso_U_13
_atom_site_aniso_U_12
C1 0.0391(11) 0.0370(11) 0.0489(13) 0.0140(10) 0.0165(9) 0.0176(9)
C2 0.0369(11) 0.0454(12) 0.0420(12) 0.0054(10) 0.0154(9) 0.0183(9)
C3 0.0531(13) 0.0571(14) 0.0584(16) 0.0001(12) 0.0187(12) 0.0248(11)
C4 0.0666(16) 0.093(2) 0.0495(17) -0.0114(14) 0.0150(13) 0.0391(16)
C5 0.0751(17) 0.119(2) 0.0396(15) 0.0140(16) 0.0202(13) 0.0535(18)
C6 0.0644(15) 0.0835(17) 0.0450(14) 0.0247(13) 0.0247(12) 0.0397(13)
C7 0.0407(11) 0.0533(12) 0.0376(12) 0.0142(10) 0.0178(9) 0.0249(10)
C8 0.0435(11) 0.0414(12) 0.0449(12) 0.0184(10) 0.0183(9) 0.0233(10)
C9 0.0432(11) 0.0332(10) 0.0349(11) 0.0114(8) 0.0132(9) 0.0197(9)
C10 0.0452(11) 0.0338(10) 0.0380(11) 0.0110(8) 0.0160(9) 0.0206(9)
C11 0.0407(11) 0.0359(10) 0.0339(11) 0.0102(8) 0.0099(9) 0.0180(9)
C12 0.0627(14) 0.0441(12) 0.0589(14) 0.0201(10) 0.0317(12) 0.0285(11)
C13 0.0609(14) 0.0626(15) 0.0536(14) 0.0119(11) 0.0216(12) 0.0388(12)
C14 0.0391(12) 0.0720(16) 0.0332(11) 0.0136(11) 0.0121(9) 0.0236(11)
C15 0.0535(13) 0.0612(15) 0.0544(14) 0.0270(11) 0.0245(11) 0.0236(12)
C16 0.0553(13) 0.0453(12) 0.0520(13) 0.0207(10) 0.0226(11) 0.0265(10)
C17 0.0430(11) 0.0443(11) 0.0439(12) 0.0134(9) 0.0137(9) 0.0239(9)
C18 0.0411(11) 0.0330(10) 0.0372(11) 0.0112(8) 0.0144(9) 0.0157(9)
C19 0.0455(12) 0.0450(12) 0.0463(12) 0.0239(10) 0.0208(10) 0.0237(10)
C20 0.0505(14) 0.0697(16) 0.0645(16) 0.0174(13) 0.0215(12) 0.0180(12)
C21 0.0519(15) 0.098(2) 0.095(2) 0.0401(19) 0.0408(16) 0.0270(15)
C22 0.088(2) 0.106(2) 0.091(2) 0.0473(19) 0.0617(18) 0.0604(19)
C23 0.0840(19) 0.0762(17) 0.0680(16) 0.0254(13) 0.0452(15) 0.0465(16)
C24 0.0574(13) 0.0500(13) 0.0568(14) 0.0186(11) 0.0286(12) 0.0287(11)
C25 0.0450(11) 0.0480(12) 0.0403(11) 0.0146(9) 0.0142(9) 0.0263(10)
C26 0.0421(11) 0.0327(10) 0.0355(11) 0.0094(8) 0.0126(9) 0.0160(9)
C27 0.0488(12) 0.0443(11) 0.0377(12) 0.0131(9) 0.0159(10) 0.0277(10)
C28 0.0559(13) 0.0635(15) 0.0616(15) 0.0325(12) 0.0241(12) 0.0323(12)
C29 0.093(2) 0.114(2) 0.079(2) 0.0683(18) 0.0544(18) 0.0714(19)
C30 0.112(3) 0.139(3) 0.0445(16) 0.0381(18) 0.0332(18) 0.087(2)
C31 0.0858(19) 0.093(2) 0.0431(16) 0.0037(14) 0.0032(14) 0.0469(17)
C32 0.0589(14) 0.0589(14) 0.0443(14) 0.0087(11) 0.0107(11) 0.0260(12)
N1 0.0489(12) 0.112(2) 0.0494(12) 0.0195(13) 0.0177(10) 0.0387(14)
O1 0.0748(10) 0.0366(8) 0.0636(10) 0.0223(7) 0.0210(8) 0.0236(8)
O2 0.0764(10) 0.0417(9) 0.0600(10) 0.0254(7) 0.0216(8) 0.0297(8)
O3 0.0825(13) 0.1317(18) 0.0757(13) 0.0123(12) 0.0369(10) 0.0639(13)
O4 0.0827(14) 0.142(2) 0.1149(17) 0.0574(15) 0.0672(13) 0.0455(14)

loop_
_atom_type_symbol
_atom_type_description
_atom_type_scat_dispersion_real
_atom_type_scat_dispersion_imag
_atom_type_scat_source
C C 0.0033 0.0016 'International Tables Vol C Tables 4.2.6.8 and 6.1.1.4'
H H 0.0000 0.0000 'International Tables Vol C Tables 4.2.6.8 and 6.1.1.4'
N N 0.0061 0.0033 'International Tables Vol C Tables 4.2.6.8 and 6.1.1.4'
O O 0.0106 0.0060 'International Tables Vol C Tables 4.2.6.8 and 6.1.1.4'

loop_
_geom_angle_atom_site_label_1
_geom_angle_atom_site_label_2
_geom_angle_atom_site_label_3
_geom_angle
O1 C1 C2 125.79(18)
O1 C1 C9 125.69(18)
C2 C1 C9 108.48(16)
C7 C2 C3 120.63(19)
C7 C2 C1 110.14(16)
C3 C2 C1 129.2(2)
C4 C3 C2 117.7(2)
C4 C3 H3 121.1
C2 C3 H3 121.1
C3 C4 C5 121.5(2)
C3 C4 H4 119.2
C5 C4 H4 119.2
C6 C5 C4 121.2(2)
C6 C5 H5 119.4
C4 C5 H5 119.4
C5 C6 C7 117.2(2)
C5 C6 H6 121.4
C7 C6 H6 121.4
C2 C7 C6 121.67(19)
C2 C7 C8 109.70(16)
C6 C7 C8 128.6(2)
O2 C8 C7 126.53(18)
O2 C8 C9 124.68(18)
C7 C8 C9 108.78(16)
C1 C9 C8 102.87(15)
C1 C9 C17 112.28(15)
C8 C9 C17 109.28(15)
C1 C9 C10 113.16(15)
C8 C9 C10 110.36(14)
C17 C9 C10 108.74(15)
C11 C10 C25 112.35(15)
C11 C10 C9 113.60(15)
C25 C10 C9 110.89(15)
C11 C10 H10 106.5
C25 C10 H10 106.5
C9 C10 H10 106.5
C12 C11 C16 117.69(18)
C12 C11 C10 122.19(17)
C16 C11 C10 120.09(17)
C13 C12 C11 121.1(2)
C13 C12 H12 119.4
C11 C12 H12 119.4
C14 C13 C12 118.8(2)
C14 C13 H13 120.6
C12 C13 H13 120.6
C15 C14 C13 122.0(2)
C15 C14 N1 119.2(2)
C13 C14 N1 118.8(2)
C14 C15 C16 118.3(2)
C14 C15 H15 120.8
C16 C15 H15 120.8
C15 C16 C11 122.0(2)
C15 C16 H16 119.0
C11 C16 H16 119.0
C18 C17 C9 116.26(15)
C18 C17 H17A 108.2
C9 C17 H17A 108.2
C18 C17 H17B 108.2
C9 C17 H17B 108.2
H17A C17 H17B 107.4
C26 C18 C19 122.63(17)
C26 C18 C17 122.77(17)
C19 C18 C17 114.41(16)
C20 C19 C24 117.2(2)
C20 C19 C18 122.34(19)
C24 C19 C18 120.40(18)
C19 C20 C21 120.7(2)
C19 C20 H20 119.6
C21 C20 H20 119.6
C22 C21 C20 120.2(2)
C22 C21 H21 119.9
C20 C21 H21 119.9
C21 C22 C23 120.1(2)
C21 C22 H22 119.9
C23 C22 H22 119.9
C22 C23 C24 120.1(2)
C22 C23 H23 120.0
C24 C23 H23 120.0
C23 C24 C19 121.6(2)
C23 C24 H24 119.2
C19 C24 H24 119.2
C26 C25 C10 113.70(16)
C26 C25 H25A 108.8
C10 C25 H25A 108.8
C26 C25 H25B 108.8
C10 C25 H25B 108.8
H25A C25 H25B 107.7
C18 C26 C27 122.62(17)
C18 C26 C25 121.77(17)
C27 C26 C25 115.59(16)
C28 C27 C32 117.80(19)
C28 C27 C26 120.95(18)
C32 C27 C26 121.25(18)
C27 C28 C29 121.2(2)
C27 C28 H28 119.4
C29 C28 H28 119.4
C30 C29 C28 119.8(2)
C30 C29 H29 120.1
C28 C29 H29 120.1
C31 C30 C29 120.1(2)
C31 C30 H30 120.0
C29 C30 H30 120.0
C30 C31 C32 120.2(3)
C30 C31 H31 119.9
C32 C31 H31 119.9
C31 C32 C27 120.8(2)
C31 C32 H32 119.6
C27 C32 H32 119.6
O3 N1 O4 124.1(2)
O3 N1 C14 118.0(2)
O4 N1 C14 117.9(3)

loop_
_geom_bond_atom_site_label_1
_geom_bond_atom_site_label_2
_geom_bond_distance
C1 O1 1.213(2)
C1 C2 1.477(3)
C1 C9 1.522(3)
C2 C7 1.384(3)
C2 C3 1.386(3)
C3 C4 1.372(3)
C3 H3 0.9300
C4 C5 1.385(4)
C4 H4 0.9300
C5 C6 1.378(3)
C5 H5 0.9300
C6 C7 1.385(3)
C6 H6 0.9300
C7 C8 1.470(3)
C8 O2 1.208(2)
C8 C9 1.532(2)
C9 C17 1.541(3)
C9 C10 1.556(3)
C10 C11 1.513(3)
C10 C25 1.519(2)
C10 H10 0.9800
C11 C12 1.386(3)
C11 C16 1.389(3)
C12 C13 1.380(3)
C12 H12 0.9300
C13 C14 1.373(3)
C13 H13 0.9300
C14 C15 1.365(3)
C14 N1 1.473(3)
C15 C16 1.374(3)
C15 H15 0.9300
C16 H16 0.9300
C17 C18 1.501(3)
C17 H17A 0.9700
C17 H17B 0.9700
C18 C26 1.336(3)
C18 C19 1.493(3)
C19 C20 1.380(3)
C19 C24 1.389(3)
C20 C21 1.394(3)
C20 H20 0.9300
C21 C22 1.356(4)
C21 H21 0.9300
C22 C23 1.361(4)
C22 H22 0.9300
C23 C24 1.372(3)
C23 H23 0.9300
C24 H24 0.9300
C25 C26 1.500(3)
C25 H25A 0.9700
C25 H25B 0.9700
C26 C27 1.485(3)
C27 C28 1.377(3)
C27 C32 1.386(3)
C28 C29 1.380(3)
C28 H28 0.9300
C29 C30 1.364(4)
C29 H29 0.9300
C30 C31 1.363(4)
C30 H30 0.9300
C31 C32 1.375(3)
C31 H31 0.9300
C32 H32 0.9300
N1 O3 1.222(3)
N1 O4 1.226(3)
